data_2105171
loop_
_publ_author_name
'Tutughamiarso, Maya'
'Egert, Ernst'

_publ_section_title
;
 Cocrystals of 5-fluorocytosine. II. Coformers with variable
 hydrogen-bonding sites
;
_journal_issue 4
_journal_name_full 'Acta Crystallographica Section B'
_journal_page_first 444
_journal_page_last 452
_journal_paper_doi 10.1107/S0108768112029977
_journal_volume 68
_journal_year 2012
_chemical_formula_moiety 'C5 H7 N3 O, C4 H6 N4 O, 2(C4 H9 N O)'
_chemical_formula_sum 'C17 H31 N9 O4'
_chemical_formula_weight 425.51
_chemical_name_systematic ?
_space_group_IT_number 2
_symmetry_cell_setting triclinic
_symmetry_space_group_name_Hall '-P 1'
_symmetry_space_group_name_H-M 'P -1'
_atom_sites_solution_hydrogens geom
_atom_sites_solution_primary direct
_atom_sites_solution_secondary difmap
_audit_creation_method SHELXL-97
_cell_angle_alpha 88.329(12)
_cell_angle_beta 89.875(12)
_cell_angle_gamma 75.513(12)
_cell_formula_units_Z 2
_cell_length_a 6.9824(11)
_cell_length_b 9.1224(14)
_cell_length_c 17.651(3)
_cell_measurement_reflns_used 4489
_cell_measurement_temperature 173(2)
_cell_measurement_theta_max 25.8
_cell_measurement_theta_min 3.24
_cell_volume 1088.1(3)
_computing_cell_refinement 'X-Area (Stoe & Cie, 2001)'
_computing_data_collection 'X-Area (Stoe & Cie, 2001)'
_computing_data_reduction 'X-Area (Stoe & Cie, 2001)'
_computing_molecular_graphics 'Mercury (Macrae et al., 2008) and XP (Sheldrick, 2008);'
_computing_structure_refinement 'SHELXL97 (Sheldrick, 2008)'
_computing_structure_solution 'SHELXS97 (Sheldrick, 2008)'
_diffrn_ambient_temperature 173(2)
_diffrn_measured_fraction_theta_full 0.992
_diffrn_measured_fraction_theta_max 0.992
_diffrn_measurement_device_type 'STOE IPDS II two-circle-diffractometer'
_diffrn_measurement_method \w
_diffrn_radiation_monochromator graphite
_diffrn_radiation_source 'fine-focus sealed tube'
_diffrn_radiation_type MoK\a
_diffrn_radiation_wavelength 0.71073
_diffrn_reflns_av_R_equivalents 0.0848
_diffrn_reflns_av_sigmaI/netI 0.0874
_diffrn_reflns_limit_h_max 8
_diffrn_reflns_limit_h_min -8
_diffrn_reflns_limit_k_max 10
_diffrn_reflns_limit_k_min -10
_diffrn_reflns_limit_l_max 21
_diffrn_reflns_limit_l_min -21
_diffrn_reflns_number 8046
_diffrn_reflns_theta_full 25.00
_diffrn_reflns_theta_max 25.02
_diffrn_reflns_theta_min 3.23
_diffrn_standards_number 0
_exptl_absorpt_coefficient_mu 0.096
_exptl_absorpt_correction_type none
_exptl_crystal_colour colourless
_exptl_crystal_density_diffrn 1.299
_exptl_crystal_density_method 'not measured'
_exptl_crystal_description block
_exptl_crystal_F_000 456
_exptl_crystal_size_max 0.40
_exptl_crystal_size_mid 0.20
_exptl_crystal_size_min 0.20
_refine_diff_density_max 0.291
_refine_diff_density_min -0.289
_refine_ls_extinction_method none
_refine_ls_goodness_of_fit_ref 1.047
_refine_ls_hydrogen_treatment mixed
_refine_ls_matrix_type full
_refine_ls_number_parameters 308
_refine_ls_number_reflns 3820
_refine_ls_number_restraints 25
_refine_ls_restrained_S_all 1.080
_refine_ls_R_factor_all 0.1191
_refine_ls_R_factor_gt 0.0755
_refine_ls_shift/su_max 0.000
_refine_ls_shift/su_mean 0.000
_refine_ls_structure_factor_coef Fsqd
_refine_ls_weighting_details 'calc w=1/[\s^2^(Fo^2^)+(0.1242P)^2^+0.0000P] where P=(Fo^2^+2Fc^2^)/3'
_refine_ls_weighting_scheme calc
_refine_ls_wR_factor_gt 0.2138
_refine_ls_wR_factor_ref 0.2335
_reflns_number_gt 2241
_reflns_number_total 3820
_reflns_threshold_expression I>2\s(I)
_cod_data_source_file gp5053.cif
_cod_data_source_block V
_cod_depositor_comments
;
The following automatic conversions were performed:

'_symmetry_cell_setting' value 'Triclinic' changed to 'triclinic'
according to /home/saulius/struct/CIF-dictionaries/cif_core.dic
dictionary named 'cif_core.dic' version 2.4.2 from 2011-04-26.

Automatic conversion script
Id: cif_fix_values 1891 2012-01-12 08:04:46Z andrius 
;
_cod_database_code 2105171

loop_
_symmetry_equiv_pos_as_xyz
'x, y, z'
'-x, -y, -z'

loop_
_atom_site_type_symbol
_atom_site_label
_atom_site_fract_x
_atom_site_fract_y
_atom_site_fract_z
_atom_site_U_iso_or_equiv
_atom_site_adp_type
_atom_site_calc_flag
_atom_site_refinement_flags
_atom_site_occupancy
_atom_site_symmetry_multiplicity
_atom_site_disorder_assembly
_atom_site_disorder_group
N N1' 0.5870(5) 0.5060(4) 0.89902(17) 0.0337(8) Uani d . 1 1 . .
C C2' 0.5765(6) 0.5579(5) 0.8281(2) 0.0319(9) Uani d . 1 1 . .
N N21' 0.4953(6) 0.7029(4) 0.8113(2) 0.0387(8) Uani d . 1 1 . .
H H21A 0.485(7) 0.741(5) 0.764(3) 0.046 Uiso d . 1 1 . .
H H21B 0.437(7) 0.771(6) 0.844(3) 0.046 Uiso d . 1 1 . .
N N3' 0.6483(5) 0.4677(4) 0.76900(18) 0.0333(8) Uani d D 1 1 . .
H H3' 0.654(6) 0.512(5) 0.7240(15) 0.040 Uiso d D 1 1 . .
C C4' 0.7408(6) 0.3153(5) 0.7787(2) 0.0345(9) Uani d . 1 1 . .
O O41' 0.8079(5) 0.2426(3) 0.72092(15) 0.0455(8) Uani d . 1 1 . .
C C5' 0.7480(6) 0.2575(5) 0.8534(2) 0.0361(9) Uani d . 1 1 . .
H H5' 0.8046 0.1531 0.8644 0.043 Uiso calc R 1 1 . .
C C6' 0.6705(6) 0.3561(5) 0.9113(2) 0.0344(9) Uani d . 1 1 . .
N N61' 0.6760(6) 0.3069(4) 0.98480(19) 0.0433(9) Uani d D 1 1 . .
H H61A 0.704(7) 0.208(3) 0.998(3) 0.052 Uiso d D 1 1 . .
H H61B 0.580(5) 0.362(5) 1.013(2) 0.052 Uiso d D 1 1 . .
N N1 0.7139(5) 0.5722(4) 0.48962(18) 0.0348(8) Uani d . 1 1 . .
H H1 0.771(7) 0.512(5) 0.455(3) 0.042 Uiso d . 1 1 . .
C C2 0.7217(6) 0.5123(5) 0.5615(2) 0.0322(9) Uani d . 1 1 . .
N N21 0.8256(6) 0.3716(4) 0.5740(2) 0.0397(9) Uani d . 1 1 . .
H H21C 0.863(7) 0.313(6) 0.535(3) 0.048 Uiso d . 1 1 . .
H H21D 0.845(7) 0.324(6) 0.619(3) 0.048 Uiso d . 1 1 . .
N N3 0.6296(5) 0.5927(4) 0.61921(17) 0.0341(8) Uani d . 1 1 . .
C C4 0.5253(6) 0.7405(5) 0.6056(2) 0.0358(9) Uani d . 1 1 . .
O O41 0.4467(5) 0.8181(3) 0.65967(15) 0.0438(8) Uani d . 1 1 . .
C C5 0.5143(6) 0.8007(5) 0.5287(2) 0.0391(10) Uani d . 1 1 . .
H H5 0.4383 0.9009 0.5176 0.047 Uiso calc R 1 1 . .
C C6 0.6103(6) 0.7164(5) 0.4726(2) 0.0370(10) Uani d . 1 1 . .
C C61 0.6152(7) 0.7676(6) 0.3908(2) 0.0455(11) Uani d . 1 1 . .
H H611 0.5583 0.8772 0.3862 0.068 Uiso calc R 1 1 . .
H H612 0.5382 0.7152 0.3599 0.068 Uiso calc R 1 1 . .
H H613 0.7525 0.7438 0.3732 0.068 Uiso calc R 1 1 . .
O O1A 0.9280(5) 0.3183(4) 0.41703(17) 0.0535(9) Uani d D 1 1 . .
C C3A 1.0584(8) 0.0510(5) 0.3890(3) 0.0533(12) Uani d D 1 1 . .
H H3A1 1.0974 -0.0055 0.3428 0.080 Uiso calc PR 0.750(12) 1 A 1
H H3A2 0.9513 0.0163 0.4138 0.080 Uiso calc PR 0.750(12) 1 A 1
H H3A3 1.1721 0.0340 0.4235 0.080 Uiso calc PR 0.750(12) 1 A 1
H H6A4 1.1167 -0.0500 0.3698 0.080 Uiso calc PR 0.250(12) 1 A 2
H H6A5 0.9300 0.0528 0.4120 0.080 Uiso calc PR 0.250(12) 1 A 2
H H6A6 1.1467 0.0751 0.4272 0.080 Uiso calc PR 0.250(12) 1 A 2
C C5A 1.0575(8) 0.1418(6) 0.2390(3) 0.0593(14) Uani d D 1 1 . .
H H5A1 1.0494 0.1924 0.1890 0.089 Uiso calc PR 0.750(12) 1 A 1
H H5A2 0.9728 0.0708 0.2399 0.089 Uiso calc PR 0.750(12) 1 A 1
H H5A3 1.1947 0.0863 0.2495 0.089 Uiso calc PR 0.750(12) 1 A 1
H H5A4 1.1163 0.0341 0.2308 0.089 Uiso calc PR 0.250(12) 1 A 2
H H5A5 1.1452 0.2017 0.2184 0.089 Uiso calc PR 0.250(12) 1 A 2
H H5A6 0.9288 0.1729 0.2133 0.089 Uiso calc PR 0.250(12) 1 A 2
C C6A 0.9148(8) 0.4200(5) 0.2780(3) 0.0521(12) Uani d D 1 1 . .
H H6A1 0.9237 0.4370 0.2232 0.078 Uiso calc PR 0.750(12) 1 A 1
H H6A2 0.9939 0.4776 0.3044 0.078 Uiso calc PR 0.750(12) 1 A 1
H H6A3 0.7764 0.4536 0.2937 0.078 Uiso calc PR 0.750(12) 1 A 1
H H3A4 0.9516 0.3655 0.2310 0.078 Uiso calc PR 0.250(12) 1 A 2
H H3A5 0.9946 0.4934 0.2838 0.078 Uiso calc PR 0.250(12) 1 A 2
H H3A6 0.7743 0.4734 0.2759 0.078 Uiso calc PR 0.250(12) 1 A 2
C C2A 0.9894(8) 0.2146(5) 0.3694(3) 0.0363(16) Uani d PD 0.750(12) 1 A 1
N N4A 0.9911(7) 0.2557(5) 0.2972(2) 0.0393(16) Uani d PD 0.750(12) 1 A 1
C C2A' 0.952(2) 0.3081(11) 0.3449(4) 0.036(5) Uiso d PD 0.250(12) 1 A 2
N N4A' 1.030(2) 0.1678(10) 0.3239(5) 0.042(5) Uiso d PD 0.250(12) 1 A 2
O O1B 0.2932(5) 0.9505(3) 0.91215(18) 0.0500(8) Uani d . 1 1 . .
C C3B 0.2880(7) 1.1311(6) 0.8088(3) 0.0495(12) Uani d . 1 1 . .
H H3B1 0.3379 1.0398 0.7796 0.074 Uiso calc R 1 1 . .
H H3B2 0.3803 1.1960 0.8045 0.074 Uiso calc R 1 1 . .
H H3B3 0.1582 1.1863 0.7890 0.074 Uiso calc R 1 1 . .
C C5B 0.1777(8) 1.3566(5) 0.9220(3) 0.0575(13) Uani d . 1 1 . .
H H5B1 0.2279 1.3717 0.8712 0.086 Uiso calc R 1 1 . .
H H5B2 0.2402 1.4084 0.9589 0.086 Uiso calc R 1 1 . .
H H5B3 0.0341 1.3983 0.9228 0.086 Uiso calc R 1 1 . .
C C6B 0.2071(8) 1.1510(6) 1.0225(3) 0.0543(12) Uani d . 1 1 . .
H H6B1 0.0862 1.1162 1.0297 0.081 Uiso calc R 1 1 . .
H H6B2 0.2016 1.2388 1.0538 0.081 Uiso calc R 1 1 . .
H H6B3 0.3222 1.0692 1.0373 0.081 Uiso calc R 1 1 . .
C C2B 0.2689(6) 1.0867(6) 0.8909(3) 0.0457(11) Uani d . 1 1 . .
N N4B 0.2242(6) 1.1944(5) 0.9415(2) 0.0522(10) Uani d . 1 1 . .

loop_
_atom_site_aniso_label
_atom_site_aniso_U_11
_atom_site_aniso_U_22
_atom_site_aniso_U_33
_atom_site_aniso_U_12
_atom_site_aniso_U_13
_atom_site_aniso_U_23
N1' 0.0392(18) 0.0348(19) 0.0276(16) -0.0095(15) 0.0060(14) -0.0043(14)
C2' 0.031(2) 0.035(2) 0.032(2) -0.0106(17) 0.0021(16) -0.0093(16)
N21' 0.051(2) 0.030(2) 0.0304(18) -0.0012(16) 0.0060(16) -0.0039(15)
N3' 0.0387(18) 0.0341(19) 0.0258(16) -0.0067(15) 0.0027(14) -0.0026(14)
C4' 0.032(2) 0.034(2) 0.035(2) -0.0042(18) 0.0002(16) -0.0040(17)
O41' 0.062(2) 0.0378(17) 0.0297(14) 0.0018(15) 0.0014(13) -0.0094(12)
C5' 0.039(2) 0.033(2) 0.035(2) -0.0062(18) 0.0004(17) -0.0033(17)
C6' 0.034(2) 0.035(2) 0.035(2) -0.0097(18) -0.0011(16) -0.0045(17)
N61' 0.057(2) 0.037(2) 0.0308(18) -0.0031(19) 0.0045(16) 0.0004(15)
N1 0.0394(19) 0.040(2) 0.0280(17) -0.0146(16) 0.0050(14) -0.0073(15)
C2 0.031(2) 0.038(2) 0.0291(19) -0.0107(18) 0.0000(15) -0.0028(17)
N21 0.051(2) 0.036(2) 0.0317(18) -0.0099(18) 0.0063(16) -0.0083(16)
N3 0.0353(18) 0.035(2) 0.0317(17) -0.0082(16) 0.0023(14) -0.0072(14)
C4 0.037(2) 0.037(2) 0.036(2) -0.0128(19) 0.0018(17) -0.0077(18)
O41 0.0525(18) 0.0403(18) 0.0343(15) -0.0029(14) 0.0043(13) -0.0075(13)
C5 0.041(2) 0.040(2) 0.036(2) -0.0080(19) -0.0003(17) 0.0003(18)
C6 0.038(2) 0.044(3) 0.032(2) -0.017(2) -0.0014(17) -0.0009(18)
C61 0.050(3) 0.055(3) 0.033(2) -0.016(2) 0.0017(19) 0.0034(19)
O1A 0.059(2) 0.065(2) 0.0409(17) -0.0210(18) 0.0152(15) -0.0252(16)
C3A 0.072(3) 0.041(3) 0.044(3) -0.007(2) 0.000(2) -0.006(2)
C5A 0.070(3) 0.066(3) 0.048(3) -0.027(3) 0.018(2) -0.032(2)
C6A 0.058(3) 0.053(3) 0.048(3) -0.020(2) -0.004(2) 0.004(2)
C2A 0.036(3) 0.038(3) 0.036(3) -0.011(3) 0.000(2) -0.005(3)
N4A 0.043(3) 0.040(3) 0.035(3) -0.011(2) 0.005(2) -0.010(2)
O1B 0.063(2) 0.0307(17) 0.0517(19) -0.0038(15) 0.0024(15) -0.0024(14)
C3B 0.044(3) 0.058(3) 0.049(3) -0.017(2) 0.000(2) 0.004(2)
C5B 0.054(3) 0.035(3) 0.084(4) -0.011(2) -0.003(3) -0.009(2)
C6B 0.061(3) 0.058(3) 0.042(2) -0.012(3) -0.002(2) -0.014(2)
C2B 0.035(2) 0.049(3) 0.053(3) -0.008(2) -0.006(2) -0.009(2)
N4B 0.051(2) 0.047(2) 0.058(2) -0.0112(19) -0.0065(19) -0.0083(19)

loop_
_atom_type_symbol
_atom_type_description
_atom_type_scat_dispersion_real
_atom_type_scat_dispersion_imag
_atom_type_scat_source
C C 0.0033 0.0016 'International Tables Vol C Tables 4.2.6.8 and 6.1.1.4'
H H 0.0000 0.0000 'International Tables Vol C Tables 4.2.6.8 and 6.1.1.4'
N N 0.0061 0.0033 'International Tables Vol C Tables 4.2.6.8 and 6.1.1.4'
O O 0.0106 0.0060 'International Tables Vol C Tables 4.2.6.8 and 6.1.1.4'

loop_
_geom_angle_atom_site_label_1
_geom_angle_atom_site_label_2
_geom_angle_atom_site_label_3
_geom_angle
C2' N1' C6' 117.1(3)
N1' C2' N21' 120.7(3)
N1' C2' N3' 122.5(4)
N21' C2' N3' 116.8(4)
C2' N21' H21A 123(3)
C2' N21' H21B 125(3)
H21A N21' H21B 112(4)
C2' N3' C4' 122.7(3)
C2' N3' H3' 118(3)
C4' N3' H3' 119(3)
O41' C4' N3' 118.0(4)
O41' C4' C5' 126.5(4)
N3' C4' C5' 115.5(3)
C6' C5' C4' 118.9(4)
C6' C5' H5' 120.6
C4' C5' H5' 120.6
N1' C6' N61' 115.3(3)
N1' C6' C5' 123.2(4)
N61' C6' C5' 121.5(4)
C6' N61' H61A 122(3)
C6' N61' H61B 114(3)
H61A N61' H61B 112(5)
C6 N1 C2 121.6(3)
C6 N1 H1 121(3)
C2 N1 H1 117(3)
N21 C2 N3 119.7(4)
N21 C2 N1 118.4(4)
N3 C2 N1 121.9(4)
C2 N21 H21C 119(3)
C2 N21 H21D 125(3)
H21C N21 H21D 115(5)
C2 N3 C4 119.0(3)
O41 C4 N3 119.3(4)
O41 C4 C5 122.4(4)
N3 C4 C5 118.3(4)
C6 C5 C4 120.7(4)
C6 C5 H5 119.7
C4 C5 H5 119.7
C5 C6 N1 118.5(4)
C5 C6 C61 125.7(4)
N1 C6 C61 115.8(4)
C6 C61 H611 109.5
C6 C61 H612 109.5
H611 C61 H612 109.5
C6 C61 H613 109.5
H611 C61 H613 109.5
H612 C61 H613 109.5
C2A C3A H3A1 109.5
N4A' C3A H3A1 73.5
C2A C3A H3A2 109.5
N4A' C3A H3A2 124.7
H3A1 C3A H3A2 109.5
C2A C3A H3A3 109.5
N4A' C3A H3A3 121.6
H3A1 C3A H3A3 109.5
H3A2 C3A H3A3 109.5
C2A C3A H6A4 145.5
N4A' C3A H6A4 109.5
H3A2 C3A H6A4 91.7
H3A3 C3A H6A4 87.3
C2A C3A H6A5 90.1
N4A' C3A H6A5 109.5
H3A1 C3A H6A5 119.4
H3A3 C3A H6A5 116.7
H6A4 C3A H6A5 109.5
C2A C3A H6A6 89.0
N4A' C3A H6A6 109.5
H3A1 C3A H6A6 126.8
H3A2 C3A H6A6 110.1
H6A4 C3A H6A6 109.5
H6A5 C3A H6A6 109.5
N4A C5A H5A1 109.5
N4A' C5A H5A1 144.2
N4A C5A H5A2 109.5
N4A' C5A H5A2 91.9
H5A1 C5A H5A2 109.5
N4A C5A H5A3 109.5
N4A' C5A H5A3 88.6
H5A1 C5A H5A3 109.5
H5A2 C5A H5A3 109.5
N4A C5A H5A4 144.3
N4A' C5A H5A4 109.5
H5A1 C5A H5A4 106.1
H5A2 C5A H5A4 60.5
H5A3 C5A H5A4 53.4
N4A C5A H5A5 89.5
N4A' C5A H5A5 109.5
H5A1 C5A H5A5 52.7
H5A2 C5A H5A5 158.6
H5A3 C5A H5A5 71.6
H5A4 C5A H5A5 109.5
N4A C5A H5A6 91.1
N4A' C5A H5A6 109.5
H5A1 C5A H5A6 61.2
H5A2 C5A H5A6 61.8
H5A3 C5A H5A6 159.5
H5A4 C5A H5A6 109.5
H5A5 C5A H5A6 109.5
N4A C6A H6A1 109.5
C2A' C6A H6A1 147.7
N4A C6A H6A2 109.5
C2A' C6A H6A2 87.8
H6A1 C6A H6A2 109.5
N4A C6A H6A3 109.5
C2A' C6A H6A3 88.7
H6A1 C6A H6A3 109.5
H6A2 C6A H6A3 109.5
N4A C6A H3A4 71.2
C2A' C6A H3A4 109.5
H6A2 C6A H3A4 125.8
H6A3 C6A H3A4 121.4
N4A C6A H3A5 122.7
C2A' C6A H3A5 109.5
H6A1 C6A H3A5 86.9
H6A3 C6A H3A5 115.8
H3A4 C6A H3A5 109.5
N4A C6A H3A6 124.5
C2A' C6A H3A6 109.5
H6A1 C6A H3A6 89.6
H6A2 C6A H3A6 112.0
H3A4 C6A H3A6 109.5
H3A5 C6A H3A6 109.5
O1A C2A N4A 117.8(4)
O1A C2A C3A 124.8(4)
N4A C2A C3A 117.4(4)
C2A N4A C5A 120.7(4)
C2A N4A C6A 116.7(4)
C5A N4A C6A 122.5(4)
O1A C2A' N4A' 112.9(7)
O1A C2A' C6A 135.0(7)
N4A' C2A' C6A 112.1(6)
C2A' N4A' C3A 113.6(7)
C2A' N4A' C5A 117.3(7)
C3A N4A' C5A 128.7(7)
C2B C3B H3B1 109.5
C2B C3B H3B2 109.5
H3B1 C3B H3B2 109.5
C2B C3B H3B3 109.5
H3B1 C3B H3B3 109.5
H3B2 C3B H3B3 109.5
N4B C5B H5B1 109.5
N4B C5B H5B2 109.5
H5B1 C5B H5B2 109.5
N4B C5B H5B3 109.5
H5B1 C5B H5B3 109.5
H5B2 C5B H5B3 109.5
N4B C6B H6B1 109.5
N4B C6B H6B2 109.5
H6B1 C6B H6B2 109.5
N4B C6B H6B3 109.5
H6B1 C6B H6B3 109.5
H6B2 C6B H6B3 109.5
O1B C2B N4B 119.5(4)
O1B C2B C3B 121.6(4)
N4B C2B C3B 119.0(4)
C2B N4B C5B 123.8(4)
C2B N4B C6B 119.1(4)
C5B N4B C6B 117.0(4)

loop_
_geom_bond_atom_site_label_1
_geom_bond_atom_site_label_2
_geom_bond_distance
N1' C2' 1.322(5)
N1' C6' 1.357(5)
C2' N21' 1.328(5)
C2' N3' 1.363(5)
N21' H21A 0.90(5)
N21' H21B 0.88(5)
N3' C4' 1.384(5)
N3' H3' 0.89(2)
C4' O41' 1.258(5)
C4' C5' 1.401(6)
C5' C6' 1.399(6)
C5' H5' 0.9500
C6' N61' 1.357(5)
N61' H61A 0.90(2)
N61' H61B 0.89(2)
N1 C6 1.359(6)
N1 C2 1.363(5)
N1 H1 0.86(5)
C2 N21 1.319(5)
C2 N3 1.339(5)
N21 H21C 0.89(5)
N21 H21D 0.88(5)
N3 C4 1.377(5)
C4 O41 1.248(5)
C4 C5 1.445(6)
C5 C6 1.343(6)
C5 H5 0.9500
C6 C61 1.507(6)
C61 H611 0.9800
C61 H612 0.9800
C61 H613 0.9800
O1A C2A 1.276(5)
O1A C2A' 1.286(8)
C3A C2A 1.480(6)
C3A N4A' 1.524(8)
C3A H3A1 0.9800
C3A H3A2 0.9800
C3A H3A3 0.9800
C3A H6A4 0.9800
C3A H6A5 0.9800
C3A H6A6 0.9800
C5A N4A 1.472(5)
C5A N4A' 1.528(8)
C5A H5A1 0.9800
C5A H5A2 0.9800
C5A H5A3 0.9800
C5A H5A4 0.9800
C5A H5A5 0.9800
C5A H5A6 0.9800
C6A N4A 1.489(6)
C6A C2A' 1.517(8)
C6A H6A1 0.9800
C6A H6A2 0.9800
C6A H6A3 0.9800
C6A H3A4 0.9800
C6A H3A5 0.9800
C6A H3A6 0.9800
C2A N4A 1.319(6)
C2A' N4A' 1.323(9)
O1B C2B 1.258(6)
C3B C2B 1.507(7)
C3B H3B1 0.9800
C3B H3B2 0.9800
C3B H3B3 0.9800
C5B N4B 1.464(6)
C5B H5B1 0.9800
C5B H5B2 0.9800
C5B H5B3 0.9800
C6B N4B 1.484(6)
C6B H6B1 0.9800
C6B H6B2 0.9800
C6B H6B3 0.9800
C2B N4B 1.326(6)

loop_
_geom_hbond_atom_site_label_D
_geom_hbond_atom_site_label_H
_geom_hbond_atom_site_label_A
_geom_hbond_site_symmetry_A
_geom_hbond_distance_DH
_geom_hbond_distance_HA
_geom_hbond_distance_DA
_geom_hbond_angle_DHA
N21' H21B O1B . 0.88(5) 2.10(5) 2.981(5) 174(4)
N21' H21A O41 . 0.90(5) 1.94(5) 2.836(5) 176(4)
N3' H3' N3 . 0.89(2) 1.96(2) 2.839(4) 170(4)
N61' H61B N1' 2_667 0.89(2) 2.15(2) 3.019(5) 165(5)
N61' H61A O1B 2_667 0.90(2) 2.11(3) 2.893(5) 145(4)
N1 H1 O1A . 0.86(5) 1.97(5) 2.770(5) 154(4)
N21 H21D O41' . 0.88(5) 1.98(5) 2.832(5) 164(5)
N21 H21C O1A . 0.89(5) 2.13(5) 2.885(5) 143(4)

loop_
_geom_torsion_atom_site_label_1
_geom_torsion_atom_site_label_2
_geom_torsion_atom_site_label_3
_geom_torsion_atom_site_label_4
_geom_torsion
C6' N1' C2' N21' 179.4(4)
C6' N1' C2' N3' -1.1(5)
N1' C2' N3' C4' -1.1(6)
N21' C2' N3' C4' 178.4(4)
C2' N3' C4' O41' -177.7(4)
C2' N3' C4' C5' 2.8(5)
O41' C4' C5' C6' 178.2(4)
N3' C4' C5' C6' -2.4(5)
C2' N1' C6' N61' -179.1(4)
C2' N1' C6' C5' 1.5(6)
C4' C5' C6' N1' 0.3(6)
C4' C5' C6' N61' -179.0(4)
C6 N1 C2 N21 -179.8(4)
C6 N1 C2 N3 -0.7(5)
N21 C2 N3 C4 178.6(4)
N1 C2 N3 C4 -0.5(5)
C2 N3 C4 O41 -176.7(4)
C2 N3 C4 C5 2.1(5)
O41 C4 C5 C6 176.1(4)
N3 C4 C5 C6 -2.7(6)
C4 C5 C6 N1 1.6(6)
C4 C5 C6 C61 -178.1(4)
C2 N1 C6 C5 0.1(6)
C2 N1 C6 C61 179.8(3)
C2A' O1A C2A N4A 0.8(11)
C2A' O1A C2A C3A -178.9(14)
N4A' C3A C2A O1A -177.4(13)
N4A' C3A C2A N4A 2.9(10)
O1A C2A N4A C5A -179.2(5)
C3A C2A N4A C5A 0.6(7)
O1A C2A N4A C6A -1.8(7)
C3A C2A N4A C6A 177.9(4)
N4A' C5A N4A C2A -3.4(11)
N4A' C5A N4A C6A 179.4(12)
C2A' C6A N4A C2A 0.6(11)
C2A' C6A N4A C5A 177.9(12)
C2A O1A C2A' N4A' -2.2(9)
C2A O1A C2A' C6A 179(3)
N4A C6A C2A' O1A 179(3)
N4A C6A C2A' N4A' 0.9(8)
O1A C2A' N4A' C3A 4.5(19)
C6A C2A' N4A' C3A -176.7(10)
O1A C2A' N4A' C5A 177.8(10)
C6A C2A' N4A' C5A -3.5(18)
C2A C3A N4A' C2A' -1.2(9)
C2A C3A N4A' C5A -174(2)
N4A C5A N4A' C2A' 1.8(9)
N4A C5A N4A' C3A 174(2)
O1B C2B N4B C5B -175.0(4)
C3B C2B N4B C5B 4.5(7)
O1B C2B N4B C6B 1.0(6)
C3B C2B N4B C6B -179.5(4)
